data_2233280
loop_
_publ_author_name
'Pramanik, Avijit'
'Russ, Tiffany H.'
'Powell, Douglas R.'
'Hossain, Md. Alamgir'

_publ_section_title
;
 3,3'-Bis(quinolin-8-yl)-1,1'-[4,4'-methylenebis(4,1-phenylene)]diurea
;
_journal_coeditor_code RK2320
_journal_issue 1
_journal_name_full 'Acta Crystallographica Section E'
_journal_page_first o158
_journal_page_last o159
_journal_paper_doi 10.1107/S1600536811053220
_journal_volume 68
_journal_year 2012
_chemical_formula_iupac 'C33 H26 N6 O2'
_chemical_formula_moiety 'C33 H26 N6 O2'
_chemical_formula_sum 'C33 H26 N6 O2'
_chemical_formula_weight 538.60
_chemical_name_systematic
;
3,3'-Bis(quinolin-8-yl)-1,1'-[4,4'-methylenebis(4,1-phenylene)]diurea
;
_space_group_IT_number 78
_symmetry_cell_setting tetragonal
_symmetry_space_group_name_Hall 'P 4cw'
_symmetry_space_group_name_H-M 'P 43'
_atom_sites_solution_hydrogens geom
_atom_sites_solution_primary direct
_atom_sites_solution_secondary difmap
_audit_creation_method SHELXL97
_cell_angle_alpha 90.00
_cell_angle_beta 90.00
_cell_angle_gamma 90.00
_cell_formula_units_Z 8
_cell_length_a 18.1345(6)
_cell_length_b 18.1345(6)
_cell_length_c 17.1405(11)
_cell_measurement_reflns_used 5315
_cell_measurement_temperature 100(2)
_cell_measurement_theta_max 25.55
_cell_measurement_theta_min 2.26
_cell_volume 5636.8(4)
_computing_cell_refinement '<i>SAINT</i> (Bruker, 2007)'
_computing_data_collection '<i>SMART</i> (Bruker, 2007)'
_computing_data_reduction '<i>SAINT</i> (Bruker, 2007)'
_computing_molecular_graphics '<i>SHELXTL</i> (Sheldrick, 2008)'
_computing_publication_material '<i>SHELXTL</i> (Sheldrick, 2008)'
_computing_structure_refinement '<i>SHELXTL</i> (Sheldrick, 2008)'
_computing_structure_solution '<i>SHELXTL</i> (Sheldrick, 2008)'
_diffrn_ambient_temperature 100(2)
_diffrn_measured_fraction_theta_full 1.000
_diffrn_measured_fraction_theta_max 1.000
_diffrn_measurement_device_type 'Bruker APEX CCD'
_diffrn_measurement_method '\f and \w scans'
_diffrn_radiation_monochromator graphite
_diffrn_radiation_source 'fine-focus sealed tube'
_diffrn_radiation_type MoK\a
_diffrn_radiation_wavelength 0.71073
_diffrn_reflns_av_R_equivalents 0.104
_diffrn_reflns_av_sigmaI/netI 0.053
_diffrn_reflns_limit_h_max 22
_diffrn_reflns_limit_h_min -21
_diffrn_reflns_limit_k_max 22
_diffrn_reflns_limit_k_min -22
_diffrn_reflns_limit_l_max 21
_diffrn_reflns_limit_l_min -21
_diffrn_reflns_number 65350
_diffrn_reflns_theta_full 25.00
_diffrn_reflns_theta_max 26.00
_diffrn_reflns_theta_min 1.60
_diffrn_standards_number 0
_exptl_absorpt_coefficient_mu 0.082
_exptl_absorpt_correction_T_max 0.973
_exptl_absorpt_correction_T_min 0.972
_exptl_absorpt_correction_type multi-scan
_exptl_absorpt_process_details '(<i>SADABS</i>; Sheldrick, 2001)'
_exptl_crystal_colour colourless
_exptl_crystal_density_diffrn 1.269
_exptl_crystal_density_method 'not measured'
_exptl_crystal_description prism
_exptl_crystal_F_000 2256
_exptl_crystal_size_max 0.35
_exptl_crystal_size_mid 0.34
_exptl_crystal_size_min 0.34
_refine_diff_density_max 0.16
_refine_diff_density_min -0.17
_refine_ls_abs_structure_details 'Flack (1983), all Friedel pairs were merged during structure refinement'
_refine_ls_extinction_method none
_refine_ls_goodness_of_fit_ref 1.00
_refine_ls_hydrogen_treatment mixed
_refine_ls_matrix_type full
_refine_ls_number_parameters 767
_refine_ls_number_reflns 5737
_refine_ls_number_restraints 1
_refine_ls_restrained_S_all 1.00
_refine_ls_R_factor_all 0.065
_refine_ls_R_factor_gt 0.046
_refine_ls_shift/su_max 0.009
_refine_ls_shift/su_mean 0.000
_refine_ls_structure_factor_coef Fsqd
_refine_ls_weighting_details 'calc w=1/[\s^2^(Fo^2^)+(0.0560P)^2^+0.2000P] where P=(Fo^2^+2Fc^2^)/3'
_refine_ls_weighting_scheme calc
_refine_ls_wR_factor_gt 0.096
_refine_ls_wR_factor_ref 0.104
_reflns_number_gt 4589
_reflns_number_total 5737
_reflns_threshold_expression I>2\s(I)
_cod_data_source_file rk2320.cif
_cod_data_source_block I
_cod_original_cell_volume 5636.8(5)
_cod_database_code 2233280
_cod_database_fobs_code 2233280

loop_
_symmetry_equiv_pos_as_xyz
'x, y, z'
'-x, -y, z+1/2'
'-y, x, z+3/4'
'y, -x, z+1/4'

loop_
_atom_site_type_symbol
_atom_site_label
_atom_site_fract_x
_atom_site_fract_y
_atom_site_fract_z
_atom_site_U_iso_or_equiv
_atom_site_adp_type
_atom_site_calc_flag
_atom_site_refinement_flags
_atom_site_occupancy
_atom_site_symmetry_multiplicity
N N1A 0.46023(16) 0.60598(15) 1.03005(16) 0.0295(7) Uani d . 1 1
C C2A 0.4337(2) 0.6382(2) 1.0937(2) 0.0376(9) Uani d . 1 1
H H2A 0.4386 0.6130 1.1420 0.045 Uiso calc R 1 1
C C3A 0.3988(2) 0.7074(2) 1.0939(2) 0.0417(10) Uani d . 1 1
H H3A 0.3812 0.7282 1.1412 0.050 Uiso calc R 1 1
C C4A 0.3906(2) 0.7445(2) 1.0250(2) 0.0403(10) Uani d . 1 1
H H4A 0.3664 0.7910 1.0239 0.048 Uiso calc R 1 1
C C5A 0.4152(2) 0.7487(2) 0.8829(2) 0.0397(10) Uani d . 1 1
H H5A 0.3911 0.7950 0.8781 0.048 Uiso calc R 1 1
C C6A 0.4468(2) 0.7169(2) 0.8194(2) 0.0397(9) Uani d . 1 1
H H6A 0.4449 0.7418 0.7707 0.048 Uiso calc R 1 1
C C7A 0.4820(2) 0.6482(2) 0.8240(2) 0.0344(9) Uani d . 1 1
H H7A 0.5034 0.6270 0.7786 0.041 Uiso calc R 1 1
C C8A 0.48556(18) 0.61166(18) 0.89402(19) 0.0262(8) Uani d . 1 1
C C9A 0.45352(19) 0.64369(19) 0.96179(19) 0.0281(8) Uani d . 1 1
C C10A 0.41827(19) 0.71349(19) 0.9554(2) 0.0327(9) Uani d . 1 1
N N11A 0.51799(16) 0.54288(16) 0.90650(15) 0.0250(7) Uani d . 1 1
H H11A 0.510(2) 0.5245(19) 0.944(2) 0.030 Uiso d . 1 1
C C12A 0.55774(18) 0.50051(18) 0.85636(18) 0.0238(7) Uani d . 1 1
O O13A 0.57356(12) 0.51987(13) 0.78897(12) 0.0271(5) Uani d . 1 1
N N14A 0.57950(16) 0.43545(16) 0.88795(16) 0.0265(7) Uani d . 1 1
H H14A 0.5608(19) 0.4245(19) 0.932(2) 0.032 Uiso d . 1 1
C C15A 0.61679(17) 0.37771(18) 0.85041(18) 0.0223(7) Uani d . 1 1
C C16A 0.60452(18) 0.30632(18) 0.87673(19) 0.0262(8) Uani d . 1 1
H H16A 0.5719 0.2983 0.9193 0.031 Uiso calc R 1 1
C C17A 0.63877(19) 0.24690(19) 0.84222(19) 0.0291(8) Uani d . 1 1
H H17A 0.6287 0.1985 0.8607 0.035 Uiso calc R 1 1
C C18A 0.68806(18) 0.25667(18) 0.78052(18) 0.0259(8) Uani d . 1 1
C C19A 0.70224(19) 0.32855(19) 0.75691(19) 0.0295(8) Uani d . 1 1
H H19A 0.7366 0.3366 0.7159 0.035 Uiso calc R 1 1
C C20A 0.66824(18) 0.38898(19) 0.79072(18) 0.0264(8) Uani d . 1 1
H H20A 0.6797 0.4375 0.7736 0.032 Uiso calc R 1 1
C C21A 0.7215(2) 0.19087(19) 0.7397(2) 0.0322(8) Uani d . 1 1
H H21A 0.7509 0.2085 0.6948 0.039 Uiso calc R 1 1
H H21B 0.6813 0.1597 0.7190 0.039 Uiso calc R 1 1
C C22A 0.77037(18) 0.14410(19) 0.79122(18) 0.0258(8) Uani d . 1 1
C C23A 0.77950(19) 0.07013(19) 0.77598(19) 0.0312(8) Uani d . 1 1
H H23A 0.7524 0.0485 0.7344 0.037 Uiso calc R 1 1
C C24A 0.82653(19) 0.02622(19) 0.81896(19) 0.0312(8) Uani d . 1 1
H H24A 0.8308 -0.0249 0.8076 0.037 Uiso calc R 1 1
C C25A 0.86764(19) 0.05729(19) 0.87904(19) 0.0299(8) Uani d . 1 1
C C26A 0.8583(2) 0.1311(2) 0.8964(2) 0.0347(9) Uani d . 1 1
H H26A 0.8852 0.1526 0.9381 0.042 Uiso calc R 1 1
C C27A 0.8099(2) 0.1739(2) 0.8534(2) 0.0335(9) Uani d . 1 1
H H27A 0.8035 0.2244 0.8665 0.040 Uiso calc R 1 1
N N28A 0.91573(19) 0.01542(18) 0.92631(17) 0.0349(8) Uani d . 1 1
H H28A 0.916(2) 0.028(2) 0.970(2) 0.042 Uiso d . 1 1
C C29A 0.95213(19) -0.0459(2) 0.9045(2) 0.0312(8) Uani d . 1 1
O O30A 0.95297(14) -0.06992(14) 0.83709(13) 0.0365(6) Uani d . 1 1
N N31A 0.98804(16) -0.08013(17) 0.96440(17) 0.0306(7) Uani d . 1 1
H H31A 0.988(2) -0.060(2) 1.011(2) 0.037 Uiso d . 1 1
C C32A 1.02455(18) -0.14765(19) 0.9634(2) 0.0263(8) Uani d . 1 1
C C33A 1.03786(19) -0.1903(2) 0.8987(2) 0.0319(8) Uani d . 1 1
H H33A 1.0230 -0.1733 0.8486 0.038 Uiso calc R 1 1
C C34A 1.0736(2) -0.2591(2) 0.9060(2) 0.0354(9) Uani d . 1 1
H H34A 1.0824 -0.2880 0.8607 0.042 Uiso calc R 1 1
C C35A 1.0956(2) -0.2849(2) 0.9770(2) 0.0366(9) Uani d . 1 1
H H35A 1.1195 -0.3313 0.9808 0.044 Uiso calc R 1 1
C C36A 1.1021(2) -0.2668(2) 1.1212(2) 0.0392(10) Uani d . 1 1
H H36A 1.1251 -0.3133 1.1288 0.047 Uiso calc R 1 1
C C37A 1.0870(2) -0.2225(2) 1.1831(2) 0.0400(10) Uani d . 1 1
H H37A 1.0994 -0.2379 1.2344 0.048 Uiso calc R 1 1
C C38A 1.0530(2) -0.1537(2) 1.1706(2) 0.0381(9) Uani d . 1 1
H H38A 1.0432 -0.1236 1.2147 0.046 Uiso calc R 1 1
N N39A 1.03389(16) -0.12856(17) 1.10094(17) 0.0329(7) Uani d . 1 1
C C40A 1.04785(18) -0.17355(18) 1.0386(2) 0.0274(8) Uani d . 1 1
C C41A 1.08295(19) -0.2426(2) 1.0450(2) 0.0332(9) Uani d . 1 1
N N1B 0.37326(16) -0.06095(15) 0.81946(16) 0.0295(7) Uani d . 1 1
C C2B 0.3446(2) -0.08341(19) 0.7527(2) 0.0340(9) Uani d . 1 1
H H2B 0.3718 -0.0753 0.7062 0.041 Uiso calc R 1 1
C C3B 0.2751(2) -0.1190(2) 0.7470(2) 0.0370(9) Uani d . 1 1
H H3B 0.2568 -0.1340 0.6975 0.044 Uiso calc R 1 1
C C4B 0.2352(2) -0.1314(2) 0.8121(2) 0.0348(9) Uani d . 1 1
H H4B 0.1888 -0.1554 0.8088 0.042 Uiso calc R 1 1
C C5B 0.2250(2) -0.1194(2) 0.9571(2) 0.0331(8) Uani d . 1 1
H H5B 0.1788 -0.1440 0.9578 0.040 Uiso calc R 1 1
C C6B 0.2555(2) -0.09456(19) 1.0241(2) 0.0344(9) Uani d . 1 1
H H6B 0.2296 -0.1019 1.0717 0.041 Uiso calc R 1 1
C C7B 0.32440(19) -0.05801(18) 1.0262(2) 0.0285(8) Uani d . 1 1
H H7B 0.3444 -0.0416 1.0744 0.034 Uiso calc R 1 1
C C8B 0.36206(19) -0.04658(18) 0.95747(19) 0.0256(8) Uani d . 1 1
C C9B 0.33188(19) -0.07224(18) 0.88527(19) 0.0266(8) Uani d . 1 1
C C10B 0.26309(19) -0.10829(18) 0.8857(2) 0.0290(8) Uani d . 1 1
N N11B 0.43079(16) -0.01080(16) 0.95094(17) 0.0285(7) Uani d . 1 1
H H11B 0.448(2) -0.014(2) 0.902(2) 0.039(11) Uiso d . 1 1
C C12B 0.4623(2) 0.03466(18) 1.00490(19) 0.0273(8) Uani d . 1 1
O O13B 0.43275(13) 0.05017(13) 1.06738(13) 0.0313(6) Uani d . 1 1
N N14B 0.52838(17) 0.06201(16) 0.98239(18) 0.0292(7) Uani d . 1 1
H H14B 0.5448(18) 0.0504(18) 0.941(2) 0.019(9) Uiso d . 1 1
C C15B 0.56730(19) 0.11839(18) 1.02099(19) 0.0253(7) Uani d . 1 1
C C16B 0.6440(2) 0.11995(19) 1.01518(19) 0.0303(8) Uani d . 1 1
H H16B 0.6692 0.0824 0.9873 0.036 Uiso calc R 1 1
C C17B 0.6831(2) 0.17647(19) 1.0502(2) 0.0310(8) Uani d . 1 1
H H17B 0.7354 0.1769 1.0462 0.037 Uiso calc R 1 1
C C18B 0.64819(18) 0.23261(19) 1.09119(19) 0.0271(8) Uani d . 1 1
C C19B 0.57124(19) 0.23141(19) 1.09414(19) 0.0281(8) Uani d . 1 1
H H19B 0.5459 0.2697 1.1209 0.034 Uiso calc R 1 1
C C20B 0.53112(19) 0.17585(18) 1.05906(18) 0.0283(8) Uani d . 1 1
H H20B 0.4788 0.1768 1.0609 0.034 Uiso calc R 1 1
C C21B 0.69101(19) 0.2921(2) 1.1334(2) 0.0327(9) Uani d . 1 1
H H21C 0.7051 0.2733 1.1855 0.039 Uiso calc R 1 1
H H21D 0.6583 0.3351 1.1413 0.039 Uiso calc R 1 1
C C22B 0.76001(19) 0.31761(19) 1.0915(2) 0.0302(8) Uani d . 1 1
C C23B 0.7541(2) 0.3536(2) 1.0195(2) 0.0376(9) Uani d . 1 1
H H23B 0.7072 0.3590 0.9956 0.045 Uiso calc R 1 1
C C24B 0.8160(2) 0.3813(2) 0.9832(2) 0.0360(9) Uani d . 1 1
H H24B 0.8113 0.4053 0.9342 0.043 Uiso calc R 1 1
C C25B 0.88455(19) 0.37463(19) 1.01684(19) 0.0304(8) Uani d . 1 1
C C26B 0.8918(2) 0.3362(2) 1.08675(19) 0.0321(8) Uani d . 1 1
H H26B 0.9390 0.3292 1.1097 0.038 Uiso calc R 1 1
C C27B 0.8290(2) 0.30840(19) 1.1222(2) 0.0318(8) Uani d . 1 1
H H27B 0.8341 0.2819 1.1697 0.038 Uiso calc R 1 1
N N28B 0.94570(17) 0.40586(18) 0.97736(18) 0.0346(8) Uani d . 1 1
H H28B 0.937(2) 0.417(2) 0.929(2) 0.049(12) Uiso d . 1 1
C C29B 1.0048(2) 0.4385(2) 1.0114(2) 0.0307(8) Uani d . 1 1
O O30B 1.01626(14) 0.43771(14) 1.08229(13) 0.0360(6) Uani d . 1 1
N N31B 1.05041(16) 0.47147(16) 0.95887(17) 0.0284(7) Uani d . 1 1
H H31B 1.0378(17) 0.4754(17) 0.908(2) 0.025(9) Uiso d . 1 1
C C32B 1.11753(19) 0.50756(18) 0.9727(2) 0.0278(8) Uani d . 1 1
C C33B 1.1492(2) 0.5185(2) 1.0449(2) 0.0340(9) Uani d . 1 1
H H33B 1.1248 0.5019 1.0906 0.041 Uiso calc R 1 1
C C34B 1.2180(2) 0.55449(19) 1.0508(2) 0.0353(9) Uani d . 1 1
H H34B 1.2392 0.5619 1.1009 0.042 Uiso calc R 1 1
C C35B 1.2549(2) 0.5788(2) 0.9863(2) 0.0376(9) Uani d . 1 1
H H35B 1.3013 0.6025 0.9917 0.045 Uiso calc R 1 1
C C36B 1.2583(2) 0.5916(2) 0.8421(2) 0.0390(9) Uani d . 1 1
H H36B 1.3048 0.6156 0.8438 0.047 Uiso calc R 1 1
C C37B 1.2245(2) 0.5790(2) 0.7724(2) 0.0401(10) Uani d . 1 1
H H37B 1.2477 0.5932 0.7251 0.048 Uiso calc R 1 1
C C38B 1.1550(2) 0.5447(2) 0.7709(2) 0.0371(9) Uani d . 1 1
H H38B 1.1317 0.5376 0.7218 0.045 Uiso calc R 1 1
N N39B 1.12023(16) 0.52202(16) 0.83423(16) 0.0307(7) Uani d . 1 1
C C40B 1.15499(19) 0.53350(19) 0.9046(2) 0.0290(8) Uani d . 1 1
C C41B 1.22385(19) 0.56873(19) 0.9114(2) 0.0316(8) Uani d . 1 1

loop_
_atom_site_aniso_label
_atom_site_aniso_U_11
_atom_site_aniso_U_22
_atom_site_aniso_U_33
_atom_site_aniso_U_12
_atom_site_aniso_U_13
_atom_site_aniso_U_23
N1A 0.0325(16) 0.0316(16) 0.0246(15) -0.0034(13) 0.0030(13) -0.0037(14)
C2A 0.041(2) 0.040(2) 0.032(2) -0.0048(18) 0.0110(18) -0.0078(18)
C3A 0.043(2) 0.038(2) 0.045(2) 0.0004(19) 0.018(2) -0.015(2)
C4A 0.041(2) 0.031(2) 0.048(2) 0.0005(18) 0.017(2) -0.0058(19)
C5A 0.043(2) 0.028(2) 0.049(2) 0.0086(17) 0.001(2) 0.0047(19)
C6A 0.052(2) 0.034(2) 0.034(2) 0.0082(19) -0.0014(19) 0.0050(18)
C7A 0.046(2) 0.034(2) 0.0234(19) 0.0063(18) 0.0017(17) 0.0002(16)
C8A 0.0278(19) 0.0247(19) 0.0262(18) 0.0015(15) -0.0031(15) 0.0007(15)
C9A 0.0279(19) 0.0293(19) 0.0271(19) -0.0001(15) 0.0036(15) 0.0002(16)
C10A 0.028(2) 0.027(2) 0.043(2) -0.0002(16) 0.0069(17) -0.0069(17)
N11A 0.0351(17) 0.0285(17) 0.0115(13) 0.0057(13) 0.0046(13) 0.0051(12)
C12A 0.0290(19) 0.0261(18) 0.0163(17) 0.0017(15) -0.0036(15) 0.0017(15)
O13A 0.0327(13) 0.0356(14) 0.0131(12) 0.0034(11) 0.0010(10) 0.0031(10)
N14A 0.0326(17) 0.0314(17) 0.0155(14) 0.0059(13) 0.0066(13) 0.0029(13)
C15A 0.0224(17) 0.0299(19) 0.0146(16) 0.0017(14) 0.0003(14) -0.0007(14)
C16A 0.0267(19) 0.032(2) 0.0195(16) 0.0009(16) -0.0003(14) 0.0062(15)
C17A 0.0329(19) 0.0282(19) 0.0261(18) 0.0031(15) -0.0022(16) 0.0049(16)
C18A 0.0286(19) 0.0288(19) 0.0203(17) 0.0049(15) -0.0069(15) -0.0006(15)
C19A 0.032(2) 0.037(2) 0.0202(17) 0.0007(16) 0.0033(15) -0.0025(16)
C20A 0.0299(18) 0.0287(19) 0.0205(17) 0.0011(15) 0.0024(15) -0.0008(15)
C21A 0.039(2) 0.035(2) 0.0230(18) 0.0078(17) -0.0076(16) -0.0064(16)
C22A 0.0297(19) 0.0309(19) 0.0169(16) 0.0065(15) -0.0008(15) 0.0012(15)
C23A 0.035(2) 0.035(2) 0.0240(18) 0.0012(17) -0.0029(16) -0.0060(16)
C24A 0.042(2) 0.028(2) 0.0237(18) 0.0075(17) -0.0012(17) -0.0025(15)
C25A 0.037(2) 0.033(2) 0.0201(17) 0.0117(17) 0.0028(16) 0.0021(15)
C26A 0.041(2) 0.036(2) 0.0270(19) 0.0038(18) -0.0078(17) -0.0045(17)
C27A 0.042(2) 0.029(2) 0.030(2) 0.0064(17) -0.0067(17) -0.0046(16)
N28A 0.050(2) 0.040(2) 0.0151(15) 0.0179(16) -0.0053(14) -0.0041(14)
C29A 0.034(2) 0.039(2) 0.0200(18) 0.0092(17) 0.0023(16) -0.0011(16)
O30A 0.0459(15) 0.0472(16) 0.0165(12) 0.0181(13) -0.0013(11) -0.0019(12)
N31A 0.0374(18) 0.0373(18) 0.0171(14) 0.0103(14) -0.0002(13) -0.0008(14)
C32A 0.0232(18) 0.0278(19) 0.0280(19) 0.0033(15) 0.0000(15) 0.0008(16)
C33A 0.032(2) 0.037(2) 0.0272(19) 0.0034(16) 0.0045(16) 0.0049(17)
C34A 0.037(2) 0.033(2) 0.036(2) 0.0060(17) 0.0016(18) -0.0041(17)
C35A 0.033(2) 0.0250(19) 0.051(2) 0.0009(16) -0.0020(19) 0.0051(18)
C36A 0.034(2) 0.036(2) 0.047(2) -0.0016(17) -0.0064(19) 0.0160(19)
C37A 0.038(2) 0.051(3) 0.031(2) -0.0075(19) -0.0114(17) 0.0152(19)
C38A 0.039(2) 0.047(2) 0.029(2) -0.0064(19) -0.0054(17) 0.0054(18)
N39A 0.0308(17) 0.0439(19) 0.0240(15) -0.0008(14) -0.0057(13) 0.0035(14)
C40A 0.0236(18) 0.0294(19) 0.0292(19) -0.0009(15) 0.0019(15) 0.0048(16)
C41A 0.0257(19) 0.039(2) 0.034(2) -0.0048(17) -0.0017(16) 0.0053(18)
N1B 0.0409(18) 0.0243(16) 0.0234(15) 0.0026(13) -0.0019(14) -0.0022(12)
C2B 0.044(2) 0.033(2) 0.0245(19) 0.0024(18) -0.0009(17) -0.0058(16)
C3B 0.046(2) 0.033(2) 0.032(2) 0.0064(18) -0.0122(18) -0.0096(17)
C4B 0.032(2) 0.033(2) 0.039(2) 0.0014(17) -0.0070(18) -0.0085(17)
C5B 0.031(2) 0.031(2) 0.037(2) -0.0030(16) 0.0010(17) -0.0002(17)
C6B 0.036(2) 0.033(2) 0.035(2) -0.0004(17) 0.0032(17) 0.0076(17)
C7B 0.035(2) 0.0271(18) 0.0232(18) -0.0023(16) 0.0004(16) 0.0013(15)
C8B 0.030(2) 0.0234(18) 0.0233(18) 0.0036(15) -0.0004(15) 0.0024(14)
C9B 0.0298(19) 0.0250(18) 0.0251(18) 0.0041(15) -0.0007(15) -0.0011(15)
C10B 0.031(2) 0.0221(18) 0.034(2) 0.0035(15) -0.0048(16) -0.0022(15)
N11B 0.0359(18) 0.0329(17) 0.0167(15) -0.0084(14) 0.0028(13) 0.0003(13)
C12B 0.038(2) 0.0216(18) 0.0226(19) -0.0039(16) -0.0006(16) 0.0016(15)
O13B 0.0428(15) 0.0319(13) 0.0191(12) -0.0068(11) 0.0066(11) -0.0041(10)
N14B 0.0385(19) 0.0328(17) 0.0162(15) -0.0068(14) 0.0066(14) -0.0058(13)
C15B 0.0316(19) 0.0269(18) 0.0174(16) -0.0026(15) 0.0013(15) 0.0008(14)
C16B 0.037(2) 0.031(2) 0.0229(18) 0.0009(17) 0.0052(16) -0.0016(16)
C17B 0.0274(19) 0.037(2) 0.0285(19) -0.0028(16) 0.0025(16) 0.0019(17)
C18B 0.0298(19) 0.034(2) 0.0175(16) -0.0073(16) 0.0027(15) 0.0021(15)
C19B 0.035(2) 0.0302(19) 0.0188(16) -0.0015(16) 0.0037(15) -0.0016(15)
C20B 0.032(2) 0.0323(19) 0.0209(17) -0.0013(16) 0.0023(15) 0.0008(15)
C21B 0.033(2) 0.036(2) 0.029(2) -0.0087(17) 0.0023(16) -0.0052(16)
C22B 0.035(2) 0.031(2) 0.0252(18) -0.0074(16) 0.0019(16) 0.0014(16)
C23B 0.037(2) 0.044(2) 0.032(2) -0.0118(18) -0.0086(17) 0.0049(18)
C24B 0.042(2) 0.045(2) 0.0207(18) -0.0118(19) -0.0072(17) 0.0090(17)
C25B 0.035(2) 0.036(2) 0.0205(18) -0.0094(17) -0.0004(16) 0.0003(16)
C26B 0.030(2) 0.042(2) 0.0243(18) -0.0020(17) -0.0005(16) 0.0026(17)
C27B 0.038(2) 0.035(2) 0.0224(18) -0.0053(17) -0.0021(16) 0.0062(16)
N28B 0.0391(19) 0.051(2) 0.0137(15) -0.0162(16) -0.0035(14) 0.0038(14)
C29B 0.036(2) 0.033(2) 0.0234(19) -0.0075(17) 0.0023(16) 0.0029(16)
O30B 0.0433(16) 0.0460(16) 0.0188(13) -0.0135(12) -0.0044(11) -0.0021(11)
N31B 0.0299(17) 0.0401(18) 0.0151(15) -0.0067(14) -0.0007(13) -0.0021(13)
C32B 0.0290(19) 0.0247(18) 0.0297(19) -0.0019(15) 0.0008(16) 0.0005(15)
C33B 0.033(2) 0.035(2) 0.033(2) 0.0024(17) -0.0025(17) 0.0012(17)
C34B 0.035(2) 0.034(2) 0.038(2) -0.0064(17) -0.0080(18) -0.0004(18)
C35B 0.028(2) 0.029(2) 0.056(3) -0.0021(16) -0.0111(19) -0.0011(19)
C36B 0.028(2) 0.033(2) 0.055(3) -0.0051(17) 0.0055(19) 0.007(2)
C37B 0.037(2) 0.043(2) 0.040(2) -0.0006(18) 0.0123(19) 0.0117(19)
C38B 0.036(2) 0.040(2) 0.036(2) 0.0006(18) 0.0074(18) 0.0077(18)
N39B 0.0344(17) 0.0320(17) 0.0257(16) -0.0013(13) 0.0058(14) 0.0023(13)
C40B 0.029(2) 0.0231(19) 0.035(2) 0.0047(15) 0.0012(17) -0.0010(16)
C41B 0.0273(19) 0.026(2) 0.041(2) 0.0015(16) 0.0006(17) 0.0029(17)

loop_
_atom_type_symbol
_atom_type_description
_atom_type_scat_dispersion_real
_atom_type_scat_dispersion_imag
_atom_type_scat_source
C C 0.0033 0.0016 'International Tables Vol C Tables 4.2.6.8 and 6.1.1.4'
H H 0.0000 0.0000 'International Tables Vol C Tables 4.2.6.8 and 6.1.1.4'
N N 0.0061 0.0033 'International Tables Vol C Tables 4.2.6.8 and 6.1.1.4'
O O 0.0106 0.0060 'International Tables Vol C Tables 4.2.6.8 and 6.1.1.4'

loop_
_geom_angle_atom_site_label_1
_geom_angle_atom_site_label_2
_geom_angle_atom_site_label_3
_geom_angle
C2A N1A C9A 116.9(3)
N1A C2A C3A 123.9(4)
N1A C2A H2A 118.0
C3A C2A H2A 118.0
C4A C3A C2A 119.1(3)
C4A C3A H3A 120.4
C2A C3A H3A 120.4
C3A C4A C10A 119.7(3)
C3A C4A H4A 120.2
C10A C4A H4A 120.2
C6A C5A C10A 120.1(3)
C6A C5A H5A 120.0
C10A C5A H5A 120.0
C5A C6A C7A 121.7(4)
C5A C6A H6A 119.2
C7A C6A H6A 119.2
C8A C7A C6A 119.9(3)
C8A C7A H7A 120.0
C6A C7A H7A 120.0
C7A C8A N11A 125.8(3)
C7A C8A C9A 119.8(3)
N11A C8A C9A 114.3(3)
N1A C9A C10A 123.6(3)
N1A C9A C8A 117.4(3)
C10A C9A C8A 118.9(3)
C5A C10A C4A 123.7(3)
C5A C10A C9A 119.5(3)
C4A C10A C9A 116.7(3)
C12A N11A C8A 129.2(3)
C12A N11A H11A 114(3)
C8A N11A H11A 117(3)
O13A C12A N14A 123.4(3)
O13A C12A N11A 123.4(3)
N14A C12A N11A 113.2(3)
C12A N14A C15A 127.3(3)
C12A N14A H14A 116(2)
C15A N14A H14A 115(2)
C16A C15A C20A 118.7(3)
C16A C15A N14A 118.0(3)
C20A C15A N14A 123.2(3)
C17A C16A C15A 121.2(3)
C17A C16A H16A 119.4
C15A C16A H16A 119.4
C16A C17A C18A 121.0(3)
C16A C17A H17A 119.5
C18A C17A H17A 119.5
C19A C18A C17A 117.3(3)
C19A C18A C21A 122.1(3)
C17A C18A C21A 120.5(3)
C20A C19A C18A 122.6(3)
C20A C19A H19A 118.7
C18A C19A H19A 118.7
C19A C20A C15A 119.2(3)
C19A C20A H20A 120.4
C15A C20A H20A 120.4
C18A C21A C22A 114.1(3)
C18A C21A H21A 108.7
C22A C21A H21A 108.7
C18A C21A H21B 108.7
C22A C21A H21B 108.7
H21A C21A H21B 107.6
C23A C22A C27A 117.4(3)
C23A C22A C21A 120.4(3)
C27A C22A C21A 122.1(3)
C22A C23A C24A 122.4(3)
C22A C23A H23A 118.8
C24A C23A H23A 118.8
C23A C24A C25A 119.5(3)
C23A C24A H24A 120.2
C25A C24A H24A 120.2
C26A C25A C24A 119.1(3)
C26A C25A N28A 118.3(3)
C24A C25A N28A 122.6(3)
C25A C26A C27A 120.5(3)
C25A C26A H26A 119.8
C27A C26A H26A 119.8
C26A C27A C22A 121.1(3)
C26A C27A H27A 119.5
C22A C27A H27A 119.5
C29A N28A C25A 126.0(3)
C29A N28A H28A 120(3)
C25A N28A H28A 114(3)
O30A C29A N28A 123.9(3)
O30A C29A N31A 122.5(3)
N28A C29A N31A 113.6(3)
C29A N31A C32A 128.2(3)
C29A N31A H31A 120(2)
C32A N31A H31A 112(2)
C33A C32A N31A 126.0(3)
C33A C32A C40A 119.3(3)
N31A C32A C40A 114.7(3)
C32A C33A C34A 120.4(3)
C32A C33A H33A 119.8
C34A C33A H33A 119.8
C35A C34A C33A 121.1(4)
C35A C34A H34A 119.4
C33A C34A H34A 119.4
C34A C35A C41A 120.2(3)
C34A C35A H35A 119.9
C41A C35A H35A 119.9
C37A C36A C41A 119.1(4)
C37A C36A H36A 120.4
C41A C36A H36A 120.5
C36A C37A C38A 119.6(3)
C36A C37A H37A 120.2
C38A C37A H37A 120.2
N39A C38A C37A 123.8(4)
N39A C38A H38A 118.1
C37A C38A H38A 118.1
C38A N39A C40A 116.8(3)
N39A C40A C41A 123.5(3)
N39A C40A C32A 116.8(3)
C41A C40A C32A 119.6(3)
C40A C41A C35A 119.4(3)
C40A C41A C36A 117.1(3)
C35A C41A C36A 123.5(3)
C2B N1B C9B 116.8(3)
N1B C2B C3B 123.4(3)
N1B C2B H2B 118.3
C3B C2B H2B 118.3
C4B C3B C2B 119.6(3)
C4B C3B H3B 120.2
C2B C3B H3B 120.2
C3B C4B C10B 119.6(3)
C3B C4B H4B 120.2
C10B C4B H4B 120.2
C6B C5B C10B 119.1(3)
C6B C5B H5B 120.5
C10B C5B H5B 120.5
C5B C6B C7B 122.6(3)
C5B C6B H6B 118.7
C7B C6B H6B 118.7
C8B C7B C6B 119.1(3)
C8B C7B H7B 120.4
C6B C7B H7B 120.4
C7B C8B N11B 125.1(3)
C7B C8B C9B 120.1(3)
N11B C8B C9B 114.8(3)
N1B C9B C10B 124.0(3)
N1B C9B C8B 117.0(3)
C10B C9B C8B 119.0(3)
C9B C10B C5B 120.1(3)
C9B C10B C4B 116.6(3)
C5B C10B C4B 123.4(3)
C12B N11B C8B 126.5(3)
C12B N11B H11B 122(2)
C8B N11B H11B 110(2)
O13B C12B N14B 123.4(3)
O13B C12B N11B 123.1(3)
N14B C12B N11B 113.5(3)
C12B N14B C15B 125.2(3)
C12B N14B H14B 119(2)
C15B N14B H14B 115(2)
C20B C15B C16B 119.2(3)
C20B C15B N14B 121.8(3)
C16B C15B N14B 118.8(3)
C17B C16B C15B 119.7(3)
C17B C16B H16B 120.1
C15B C16B H16B 120.1
C16B C17B C18B 121.9(3)
C16B C17B H17B 119.1
C18B C17B H17B 119.1
C17B C18B C19B 117.6(3)
C17B C18B C21B 122.0(3)
C19B C18B C21B 120.4(3)
C20B C19B C18B 121.5(3)
C20B C19B H19B 119.3
C18B C19B H19B 119.3
C19B C20B C15B 120.1(3)
C19B C20B H20B 120.0
C15B C20B H20B 120.0
C18B C21B C22B 114.5(3)
C18B C21B H21C 108.6
C22B C21B H21C 108.6
C18B C21B H21D 108.6
C22B C21B H21D 108.6
H21C C21B H21D 107.6
C27B C22B C23B 117.8(3)
C27B C22B C21B 122.4(3)
C23B C22B C21B 119.8(3)
C24B C23B C22B 120.4(3)
C24B C23B H23B 119.8
C22B C23B H23B 119.8
C25B C24B C23B 121.0(3)
C25B C24B H24B 119.5
C23B C24B H24B 119.5
C24B C25B C26B 119.3(3)
C24B C25B N28B 118.2(3)
C26B C25B N28B 122.5(3)
C27B C26B C25B 118.8(3)
C27B C26B H26B 120.6
C25B C26B H26B 120.6
C22B C27B C26B 122.6(3)
C22B C27B H27B 118.7
C26B C27B H27B 118.7
C29B N28B C25B 126.0(3)
C29B N28B H28B 118(3)
C25B N28B H28B 113(3)
O30B C29B N28B 123.5(3)
O30B C29B N31B 123.6(3)
N28B C29B N31B 112.9(3)
C29B N31B C32B 128.4(3)
C29B N31B H31B 121(2)
C32B N31B H31B 110(2)
C33B C32B N31B 125.5(3)
C33B C32B C40B 119.2(3)
N31B C32B C40B 115.3(3)
C32B C33B C34B 120.0(3)
C32B C33B H33B 120.0
C34B C33B H33B 120.0
C35B C34B C33B 121.6(3)
C35B C34B H34B 119.2
C33B C34B H34B 119.2
C34B C35B C41B 119.9(3)
C34B C35B H35B 120.0
C41B C35B H35B 120.0
C37B C36B C41B 119.5(3)
C37B C36B H36B 120.3
C41B C36B H36B 120.3
C36B C37B C38B 119.6(4)
C36B C37B H37B 120.2
C38B C37B H37B 120.2
N39B C38B C37B 123.4(4)
N39B C38B H38B 118.3
C37B C38B H38B 118.3
C38B N39B C40B 117.0(3)
N39B C40B C41B 123.2(3)
N39B C40B C32B 116.6(3)
C41B C40B C32B 120.2(3)
C36B C41B C40B 117.2(3)
C36B C41B C35B 123.6(3)
C40B C41B C35B 119.2(3)

loop_
_geom_bond_atom_site_label_1
_geom_bond_atom_site_label_2
_geom_bond_distance
N1A C2A 1.327(4)
N1A C9A 1.361(4)
C2A C3A 1.406(5)
C2A H2A 0.9500
C3A C4A 1.367(6)
C3A H3A 0.9500
C4A C10A 1.411(5)
C4A H4A 0.9500
C5A C6A 1.359(5)
C5A C10A 1.398(5)
C5A H5A 0.9500
C6A C7A 1.401(5)
C6A H6A 0.9500
C7A C8A 1.373(5)
C7A H7A 0.9500
C8A N11A 1.396(4)
C8A C9A 1.423(5)
C9A C10A 1.422(5)
N11A C12A 1.360(4)
N11A H11A 0.74(4)
C12A O13A 1.241(4)
C12A N14A 1.357(4)
N14A C15A 1.403(4)
N14A H14A 0.86(4)
C15A C16A 1.389(4)
C15A C20A 1.400(4)
C16A C17A 1.377(5)
C16A H16A 0.9500
C17A C18A 1.396(5)
C17A H17A 0.9500
C18A C19A 1.389(5)
C18A C21A 1.511(5)
C19A C20A 1.385(5)
C19A H19A 0.9500
C20A H20A 0.9500
C21A C22A 1.511(4)
C21A H21A 0.9900
C21A H21B 0.9900
C22A C23A 1.377(5)
C22A C27A 1.393(5)
C23A C24A 1.380(5)
C23A H23A 0.9500
C24A C25A 1.391(5)
C24A H24A 0.9500
C25A C26A 1.381(5)
C25A N28A 1.412(4)
C26A C27A 1.384(5)
C26A H26A 0.9500
C27A H27A 0.9500
N28A C29A 1.346(4)
N28A H28A 0.78(4)
C29A O30A 1.234(4)
C29A N31A 1.366(4)
N31A C32A 1.392(4)
N31A H31A 0.88(4)
C32A C33A 1.374(5)
C32A C40A 1.435(5)
C33A C34A 1.413(5)
C33A H33A 0.9500
C34A C35A 1.363(5)
C34A H34A 0.9500
C35A C41A 1.414(5)
C35A H35A 0.9500
C36A C37A 1.357(5)
C36A C41A 1.421(5)
C36A H36A 0.9500
C37A C38A 1.409(5)
C37A H37A 0.9500
C38A N39A 1.324(4)
C38A H38A 0.9500
N39A C40A 1.368(4)
C40A C41A 1.409(5)
N1B C2B 1.321(4)
N1B C9B 1.370(4)
C2B C3B 1.418(5)
C2B H2B 0.9500
C3B C4B 1.350(5)
C3B H3B 0.9500
C4B C10B 1.421(5)
C4B H4B 0.9500
C5B C6B 1.352(5)
C5B C10B 1.420(5)
C5B H5B 0.9500
C6B C7B 1.415(5)
C6B H6B 0.9500
C7B C8B 1.378(5)
C7B H7B 0.9500
C8B N11B 1.410(4)
C8B C9B 1.431(5)
C9B C10B 1.408(5)
N11B C12B 1.364(4)
N11B H11B 0.90(4)
C12B O13B 1.230(4)
C12B N14B 1.353(4)
N14B C15B 1.407(4)
N14B H14B 0.80(3)
C15B C20B 1.394(5)
C15B C16B 1.394(5)
C16B C17B 1.384(5)
C16B H16B 0.9500
C17B C18B 1.390(5)
C17B H17B 0.9500
C18B C19B 1.396(5)
C18B C21B 1.513(5)
C19B C20B 1.381(5)
C19B H19B 0.9500
C20B H20B 0.9500
C21B C22B 1.515(5)
C21B H21C 0.9900
C21B H21D 0.9900
C22B C27B 1.368(5)
C22B C23B 1.400(5)
C23B C24B 1.378(5)
C23B H23B 0.9500
C24B C25B 1.375(5)
C24B H24B 0.9500
C25B C26B 1.392(5)
C25B N28B 1.417(4)
C26B C27B 1.386(5)
C26B H26B 0.9500
C27B H27B 0.9500
N28B C29B 1.355(5)
N28B H28B 0.87(4)
C29B O30B 1.234(4)
C29B N31B 1.361(4)
N31B C32B 1.402(4)
N31B H31B 0.90(4)
C32B C33B 1.379(5)
C32B C40B 1.430(5)
C33B C34B 1.412(5)
C33B H33B 0.9500
C34B C35B 1.365(5)
C34B H34B 0.9500
C35B C41B 1.413(5)
C35B H35B 0.9500
C36B C37B 1.362(6)
C36B C41B 1.405(5)
C36B H36B 0.9500
C37B C38B 1.405(5)
C37B H37B 0.9500
C38B N39B 1.321(4)
C38B H38B 0.9500
N39B C40B 1.376(4)
C40B C41B 1.408(5)

loop_
_geom_hbond_atom_site_label_D
_geom_hbond_atom_site_label_H
_geom_hbond_atom_site_label_A
_geom_hbond_site_symmetry_A
_geom_hbond_distance_DH
_geom_hbond_distance_HA
_geom_hbond_distance_DA
_geom_hbond_angle_DHA
N11A H11A N1A . 0.74(4) 2.27(4) 2.625(4) 110(3)
N11A H11A O13A 4_565 0.74(4) 2.41(4) 3.101(3) 155(4)
N14A H14A O13A 4_565 0.86(4) 1.97(4) 2.810(4) 166(3)
N28A H28A O30A 4_665 0.78(4) 2.05(4) 2.827(4) 170(4)
N31A H31A O30A 4_665 0.88(4) 2.56(4) 3.293(4) 141(3)
N31A H31A N39A . 0.88(4) 2.14(4) 2.635(4) 114(3)
N11B H11B N1B . 0.90(4) 2.13(4) 2.645(4) 116(3)
N11B H11B O30B 3_644 0.90(4) 2.46(4) 3.172(4) 136(3)
N14B H14B O30B 3_644 0.80(3) 1.98(4) 2.772(4) 167(3)
N28B H28B O13B 3_654 0.87(4) 1.94(4) 2.786(4) 161(4)
N31B H31B O13B 3_654 0.90(4) 2.36(3) 3.115(4) 141(3)
N31B H31B N39B . 0.90(4) 2.14(3) 2.647(4) 115(3)

loop_
_geom_torsion_atom_site_label_1
_geom_torsion_atom_site_label_2
_geom_torsion_atom_site_label_3
_geom_torsion_atom_site_label_4
_geom_torsion
C9A N1A C2A C3A 0.9(5)
N1A C2A C3A C4A 0.5(6)
C2A C3A C4A C10A -1.1(6)
C10A C5A C6A C7A 0.9(6)
C5A C6A C7A C8A -0.3(6)
C6A C7A C8A N11A 179.1(3)
C6A C7A C8A C9A -0.1(5)
C2A N1A C9A C10A -1.9(5)
C2A N1A C9A C8A 176.4(3)
C7A C8A C9A N1A -178.4(3)
N11A C8A C9A N1A 2.3(4)
C7A C8A C9A C10A 0.0(5)
N11A C8A C9A C10A -179.4(3)
C6A C5A C10A C4A 176.4(4)
C6A C5A C10A C9A -1.0(6)
C3A C4A C10A C5A -177.2(4)
C3A C4A C10A C9A 0.3(5)
N1A C9A C10A C5A 178.8(3)
C8A C9A C10A C5A 0.6(5)
N1A C9A C10A C4A 1.3(5)
C8A C9A C10A C4A -177.0(3)
C7A C8A N11A C12A 6.3(6)
C9A C8A N11A C12A -174.5(3)
C8A N11A C12A O13A 2.6(6)
C8A N11A C12A N14A -178.5(3)
O13A C12A N14A C15A -5.6(5)
N11A C12A N14A C15A 175.5(3)
C12A N14A C15A C16A -150.1(3)
C12A N14A C15A C20A 33.2(5)
C20A C15A C16A C17A -3.7(5)
N14A C15A C16A C17A 179.5(3)
C15A C16A C17A C18A 1.2(5)
C16A C17A C18A C19A 1.5(5)
C16A C17A C18A C21A -176.0(3)
C17A C18A C19A C20A -1.7(5)
C21A C18A C19A C20A 175.8(3)
C18A C19A C20A C15A -0.8(5)
C16A C15A C20A C19A 3.5(5)
N14A C15A C20A C19A -179.9(3)
C19A C18A C21A C22A 118.7(4)
C17A C18A C21A C22A -63.9(4)
C18A C21A C22A C23A 152.7(3)
C18A C21A C22A C27A -29.9(5)
C27A C22A C23A C24A -1.0(5)
C21A C22A C23A C24A 176.5(3)
C22A C23A C24A C25A -1.3(5)
C23A C24A C25A C26A 2.5(5)
C23A C24A C25A N28A 178.8(3)
C24A C25A C26A C27A -1.4(5)
N28A C25A C26A C27A -177.8(3)
C25A C26A C27A C22A -0.9(6)
C23A C22A C27A C26A 2.1(5)
C21A C22A C27A C26A -175.4(3)
C26A C25A N28A C29A -154.3(4)
C24A C25A N28A C29A 29.5(6)
C25A N28A C29A O30A 6.7(6)
C25A N28A C29A N31A -172.7(3)
O30A C29A N31A C32A -6.0(6)
N28A C29A N31A C32A 173.4(3)
C29A N31A C32A C33A 6.9(6)
C29A N31A C32A C40A -171.6(3)
N31A C32A C33A C34A -177.9(3)
C40A C32A C33A C34A 0.5(5)
C32A C33A C34A C35A 0.0(5)
C33A C34A C35A C41A 0.0(6)
C41A C36A C37A C38A -0.1(6)
C36A C37A C38A N39A 0.3(6)
C37A C38A N39A C40A 0.8(5)
C38A N39A C40A C41A -2.1(5)
C38A N39A C40A C32A 177.6(3)
C33A C32A C40A N39A 179.3(3)
N31A C32A C40A N39A -2.1(4)
C33A C32A C40A C41A -1.0(5)
N31A C32A C40A C41A 177.7(3)
N39A C40A C41A C35A -179.4(3)
C32A C40A C41A C35A 0.9(5)
N39A C40A C41A C36A 2.2(5)
C32A C40A C41A C36A -177.5(3)
C34A C35A C41A C40A -0.4(5)
C34A C35A C41A C36A 177.8(4)
C37A C36A C41A C40A -1.0(5)
C37A C36A C41A C35A -179.4(4)
C9B N1B C2B C3B -1.2(5)
N1B C2B C3B C4B -0.2(5)
C2B C3B C4B C10B 0.3(5)
C10B C5B C6B C7B -0.4(5)
C5B C6B C7B C8B 0.5(5)
C6B C7B C8B N11B 179.7(3)
C6B C7B C8B C9B -0.7(5)
C2B N1B C9B C10B 2.5(5)
C2B N1B C9B C8B -178.7(3)
C7B C8B C9B N1B -178.1(3)
N11B C8B C9B N1B 1.5(4)
C7B C8B C9B C10B 0.8(5)
N11B C8B C9B C10B -179.6(3)
N1B C9B C10B C5B 178.2(3)
C8B C9B C10B C5B -0.6(5)
N1B C9B C10B C4B -2.3(5)
C8B C9B C10B C4B 178.9(3)
C6B C5B C10B C9B 0.5(5)
C6B C5B C10B C4B -179.0(3)
C3B C4B C10B C9B 0.8(5)
C3B C4B C10B C5B -179.6(3)
C7B C8B N11B C12B -18.5(5)
C9B C8B N11B C12B 161.9(3)
C8B N11B C12B O13B -0.4(5)
C8B N11B C12B N14B -179.2(3)
O13B C12B N14B C15B -9.0(5)
N11B C12B N14B C15B 169.8(3)
C12B N14B C15B C20B -33.3(5)
C12B N14B C15B C16B 152.2(3)
C20B C15B C16B C17B 3.0(5)
N14B C15B C16B C17B 177.6(3)
C15B C16B C17B C18B -0.3(5)
C16B C17B C18B C19B -1.8(5)
C16B C17B C18B C21B 176.5(3)
C17B C18B C19B C20B 1.2(5)
C21B C18B C19B C20B -177.1(3)
C18B C19B C20B C15B 1.4(5)
C16B C15B C20B C19B -3.5(5)
N14B C15B C20B C19B -177.9(3)
C17B C18B C21B C22B 37.5(5)
C19B C18B C21B C22B -144.3(3)
C18B C21B C22B C27B -116.6(4)
C18B C21B C22B C23B 64.9(4)
C27B C22B C23B C24B -2.7(5)
C21B C22B C23B C24B 175.8(3)
C22B C23B C24B C25B -0.4(6)
C23B C24B C25B C26B 3.1(6)
C23B C24B C25B N28B -178.5(3)
C24B C25B C26B C27B -2.7(5)
N28B C25B C26B C27B 179.0(3)
C23B C22B C27B C26B 3.1(5)
C21B C22B C27B C26B -175.4(3)
C25B C26B C27B C22B -0.5(5)
C24B C25B N28B C29B 144.2(4)
C26B C25B N28B C29B -37.5(6)
C25B N28B C29B O30B 8.3(6)
C25B N28B C29B N31B -172.3(3)
O30B C29B N31B C32B 2.1(6)
N28B C29B N31B C32B -177.2(3)
C29B N31B C32B C33B -2.3(6)
C29B N31B C32B C40B 176.9(3)
N31B C32B C33B C34B 178.7(3)
C40B C32B C33B C34B -0.4(5)
C32B C33B C34B C35B -0.3(5)
C33B C34B C35B C41B 0.5(5)
C41B C36B C37B C38B 1.3(6)
C36B C37B C38B N39B -1.6(6)
C37B C38B N39B C40B 0.4(5)
C38B N39B C40B C41B 1.0(5)
C38B N39B C40B C32B -179.0(3)
C33B C32B C40B N39B -179.0(3)
N31B C32B C40B N39B 1.8(4)
C33B C32B C40B C41B 1.0(5)
N31B C32B C40B C41B -178.2(3)
C37B C36B C41B C40B 0.0(5)
C37B C36B C41B C35B 179.5(4)
N39B C40B C41B C36B -1.2(5)
C32B C40B C41B C36B 178.8(3)
N39B C40B C41B C35B 179.3(3)
C32B C40B C41B C35B -0.7(5)
C34B C35B C41B C36B -179.5(3)
C34B C35B C41B C40B 0.0(5)

loop_
_cod_related_entry_id
_cod_related_entry_database
_cod_related_entry_code
1 ChemSpider 30657359
